data_9007979
loop_
_publ_author_name
'Yakubovich, O. V.'
'Mochenova, N. N.'
'Dimitrova, O. V.'
'Massa, W.'

_publ_section_title
;
 Reinvestigation of the Pb2[B5O9]Br structure based on single-crystal data
;
_journal_name_full 'Acta Crystallographica, Section E'
_journal_page_first i127
_journal_page_last i130
_journal_paper_doi 10.1107/S1600536804023232
_journal_volume 60
_journal_year 2004
_chemical_formula_structural Pb2[B5O9]Br
_chemical_formula_sum 'B5 Br O9 Pb2'
_space_group_IT_number 34
_symmetry_space_group_name_Hall 'P 2 -2n'
_symmetry_space_group_name_H-M 'P n n 2'
_cell_angle_alpha 90
_cell_angle_beta 90
_cell_angle_gamma 90
_cell_length_a 11.4935
_cell_length_b 11.4717
_cell_length_c 6.5297
_cell_formula_units_Z 4
_cell_volume 860.941
_exptl_crystal_density_diffrn 5.342
_cod_original_formula_sum 'Pb2 B5 O9 Br'
_cod_database_code 9007979

loop_
_symmetry_equiv_pos_as_xyz
x,y,z
1/2+x,1/2-y,1/2+z
1/2-x,1/2+y,1/2+z
-x,-y,z

loop_
_atom_site_aniso_label
_atom_site_aniso_U_11
_atom_site_aniso_U_22
_atom_site_aniso_U_33
_atom_site_aniso_U_12
_atom_site_aniso_U_13
_atom_site_aniso_U_23
Pb1 0.01720 0.01700 0.01050 0.00110 0.00100 0.00040
Pb2 0.01870 0.01790 0.01180 -0.00130 0.00340 0.00000
Br1 0.02020 0.01540 0.05110 -0.00110 0.00000 0.00000
Br2 0.01880 0.01790 0.04110 0.00020 0.00000 0.00000

loop_
_atom_site_label
_atom_site_fract_x
_atom_site_fract_y
_atom_site_fract_z
_atom_site_U_iso_or_equiv
Pb1 0.25762 0.04280 0.00433 0.01489
Pb2 0.02631 0.23505 -0.66205 0.01614
B1 0.27060 0.32170 -0.79500 0.00800
B2 0.18030 0.30090 -0.14600 0.01200
B3 0.28640 0.21800 -0.46000 0.01000
B4 0.45560 0.23540 -0.68300 0.01100
B5 0.25130 0.49500 -0.01900 0.00900
O1 0.23760 0.31350 -0.57840 0.00300
O2 0.20840 0.42480 -0.17300 0.01080
O3 0.27170 0.22560 -0.24480 0.00790
O4 0.06860 0.27530 -0.23980 0.01700
O5 0.27900 0.44870 -0.83500 0.01500
O6 0.38270 0.26160 -0.83570 0.00920
O7 0.17850 0.26980 -0.92310 0.00460
O8 0.41680 0.21100 -0.49210 0.00900
O9 0.23390 0.11030 -0.55770 0.01060
Br1 0.00000 0.00000 -0.90810 0.02890
Br2 0.00000 0.50000 -0.64760 0.02590

_cod_duplicate_entry 2204579
